data_2207608
loop_
_publ_author_name
'G. Y. S. K. Swamy'
'K. Ravikumar'

_publ_section_title 2-(4-Hydroxy-3-methoxyphenyl)-1-phenethyl-1,2-dihydroquinazolin-4(3<i>H</i>)-one
_journal_coeditor_code NC6055
_journal_issue 12
_journal_name_full 'Acta Crystallographica Section E'
_journal_page_first o4238
_journal_page_last o4240
_journal_paper_doi 10.1107/S1600536805037979
_journal_volume 61
_journal_year 2005
_chemical_formula_iupac 'C23 H22 N2 O3'
_chemical_formula_moiety 'C23 H22 N2 O3'
_chemical_formula_sum 'C23 H22 N2 O3'
_chemical_formula_weight 374.43
_chemical_name_systematic
;
2-(4-Hydroxy-3-methoxyphenyl)-1-phenethyl-1,2-dihydroquinazolin-4(3H)-one
;
_space_group_IT_number 15
_symmetry_cell_setting monoclinic
_symmetry_space_group_name_Hall '-C 2yc'
_symmetry_space_group_name_H-M 'C 1 2/c 1'
_atom_sites_solution_hydrogens geom
_atom_sites_solution_primary direct
_atom_sites_solution_secondary difmap
_cell_angle_alpha 90.00
_cell_angle_beta 105.504(2)
_cell_angle_gamma 90.00
_cell_formula_units_Z 8
_cell_length_a 36.113(5)
_cell_length_b 6.8124(9)
_cell_length_c 15.931(2)
_cell_measurement_reflns_used 1838
_cell_measurement_temperature 273(2)
_cell_measurement_theta_max 22.68
_cell_measurement_theta_min 2.34
_cell_volume 3776.7(9)
_computing_cell_refinement 'SAINT (Bruker, 2001)'
_computing_data_collection 'SMART (Bruker, 2001)'
_computing_data_reduction SAINT
_computing_molecular_graphics
;
ORTEP3 (Farrugia, 1997) and PLATON (Spek, 2003)
;
_computing_publication_material 'SHELXL97 and PARST (Nardelli, 1995)'
_computing_structure_refinement 'SHELXL97 (Sheldrick, 1997)'
_computing_structure_solution 'SHELXS97 (Sheldrick, 1997)'
_diffrn_ambient_temperature 273(2)
_diffrn_measured_fraction_theta_full 0.999
_diffrn_measured_fraction_theta_max 0.954
_diffrn_measurement_device 'Bruker SMART APEX'
_diffrn_measurement_device_type 'Bruker SMART APEX CCD area-detector'
_diffrn_measurement_method \w
_diffrn_radiation_monochromator graphite
_diffrn_radiation_source 'fine-focus sealed tube'
_diffrn_radiation_type MoK\a
_diffrn_radiation_wavelength 0.71073
_diffrn_reflns_av_R_equivalents 0.0357
_diffrn_reflns_av_sigmaI/netI 0.0531
_diffrn_reflns_limit_h_max 45
_diffrn_reflns_limit_h_min -39
_diffrn_reflns_limit_k_max 8
_diffrn_reflns_limit_k_min -8
_diffrn_reflns_limit_l_max 21
_diffrn_reflns_limit_l_min -20
_diffrn_reflns_number 11047
_diffrn_reflns_theta_full 25.00
_diffrn_reflns_theta_max 28.01
_diffrn_reflns_theta_min 1.17
_diffrn_standards_number 0
_exptl_absorpt_coefficient_mu 0.088
_exptl_absorpt_correction_type none
_exptl_crystal_colour Colourless
_exptl_crystal_density_diffrn 1.321
_exptl_crystal_density_method 'not measured'
_exptl_crystal_description block
_exptl_crystal_F_000 1584
_exptl_crystal_size_max 0.22
_exptl_crystal_size_mid 0.18
_exptl_crystal_size_min 0.16
_refine_diff_density_max 0.268
_refine_diff_density_min -0.287
_refine_ls_extinction_method none
_refine_ls_goodness_of_fit_ref 1.001
_refine_ls_hydrogen_treatment constr
_refine_ls_matrix_type full
_refine_ls_number_parameters 256
_refine_ls_number_reflns 4349
_refine_ls_number_restraints 0
_refine_ls_restrained_S_all 1.001
_refine_ls_R_factor_all 0.1115
_refine_ls_R_factor_gt 0.0581
_refine_ls_shift/su_max 0.000
_refine_ls_shift/su_mean 0.000
_refine_ls_structure_factor_coef Fsqd
_refine_ls_weighting_details 'calc w = 1/[\s^2^(Fo^2^)+(0.1049P)^2^+0.0523P] where P = (Fo^2^+2Fc^2^)/3'
_refine_ls_weighting_scheme calc
_refine_ls_wR_factor_gt 0.1587
_refine_ls_wR_factor_ref 0.1926
_reflns_number_gt 2519
_reflns_number_total 4349
_reflns_threshold_expression I>2\s(I)
_cod_data_source_file nc6055.cif
_cod_data_source_block I
_cod_original_sg_symbol_H-M 'C 2/c'
_cod_database_code 2207608
_cod_database_fobs_code 2207608

loop_
_symmetry_equiv_pos_as_xyz
'x, y, z'
'-x, y, -z+1/2'
'x+1/2, y+1/2, z'
'-x+1/2, y+1/2, -z+1/2'
'-x, -y, -z'
'x, -y, z-1/2'
'-x+1/2, -y+1/2, -z'
'x+1/2, -y+1/2, z-1/2'

loop_
_atom_site_label
_atom_site_fract_x
_atom_site_fract_y
_atom_site_fract_z
_atom_site_U_iso_or_equiv
_atom_site_adp_type
_atom_site_calc_flag
_atom_site_refinement_flags
_atom_site_occupancy
_atom_site_type_symbol
C2 0.15998(7) 0.5635(3) 0.07359(14) 0.0407(6) Uani d . 1 C
H2 0.1611 0.6567 0.0275 0.049 Uiso calc R 1 H
C3 0.09906(7) 0.4264(4) -0.00534(15) 0.0454(6) Uani d . 1 C
C4 0.11904(7) 0.2977(4) -0.04638(14) 0.0463(6) Uani d . 1 C
C5 0.15997(7) 0.2580(3) -0.00717(14) 0.0432(6) Uani d . 1 C
C6 0.09939(9) 0.1951(4) -0.12039(17) 0.0636(8) Uani d . 1 C
H6 0.1129 0.1108 -0.1474 0.076 Uiso calc R 1 H
C7 0.06046(10) 0.2160(5) -0.1543(2) 0.0775(10) Uani d . 1 C
H7 0.0476 0.1484 -0.2043 0.093 Uiso calc R 1 H
C8 0.04092(9) 0.3380(5) -0.1132(2) 0.0729(9) Uani d . 1 C
H8 0.0144 0.3503 -0.1352 0.087 Uiso calc R 1 H
C9 0.05936(8) 0.4439(4) -0.03958(18) 0.0596(7) Uani d . 1 C
H9 0.0453 0.5264 -0.0131 0.072 Uiso calc R 1 H
C10 0.18199(7) 0.6472(3) 0.15968(14) 0.0383(5) Uani d . 1 C
C11 0.19837(7) 0.8302(3) 0.16495(14) 0.0414(6) Uani d . 1 C
H11 0.1971 0.9010 0.1143 0.050 Uiso calc R 1 H
C12 0.21685(7) 0.9103(3) 0.24529(15) 0.0424(6) Uani d . 1 C
H12 0.2278 1.0345 0.2482 0.051 Uiso calc R 1 H
C13 0.21904(6) 0.8071(3) 0.32046(14) 0.0378(5) Uani d . 1 C
C14 0.20387(7) 0.6172(3) 0.31582(13) 0.0387(5) Uani d . 1 C
C15 0.18545(7) 0.5389(3) 0.23617(14) 0.0412(6) Uani d . 1 C
H15 0.1752 0.4130 0.2330 0.049 Uiso calc R 1 H
C16 0.10010(7) 0.6707(4) 0.10967(15) 0.0467(6) Uani d . 1 C
H16A 0.1149 0.6884 0.1697 0.056 Uiso calc R 1 H
H16B 0.0752 0.6187 0.1105 0.056 Uiso calc R 1 H
C17 0.09414(8) 0.8708(4) 0.06556(17) 0.0548(7) Uani d . 1 C
H17A 0.1186 0.9201 0.0600 0.066 Uiso calc R 1 H
H17B 0.0770 0.8577 0.0075 0.066 Uiso calc R 1 H
C18 0.07749(8) 1.0136(4) 0.11685(16) 0.0482(6) Uani d . 1 C
C19 0.03835(8) 1.0278(4) 0.10434(19) 0.0624(8) Uani d . 1 C
H19 0.0221 0.9486 0.0628 0.075 Uiso calc R 1 H
C20 0.02265(9) 1.1571(5) 0.1522(2) 0.0738(9) Uani d . 1 C
H20 -0.0039 1.1647 0.1427 0.089 Uiso calc R 1 H
C21 0.04621(11) 1.2731(5) 0.2133(2) 0.0709(9) Uani d . 1 C
H21 0.0358 1.3626 0.2448 0.085 Uiso calc R 1 H
C22 0.08532(10) 1.2580(4) 0.2285(2) 0.0702(9) Uani d . 1 C
H22 0.1015 1.3353 0.2710 0.084 Uiso calc R 1 H
C23 0.10052(8) 1.1289(4) 0.1810(2) 0.0613(7) Uani d . 1 C
H23 0.1271 1.1187 0.1922 0.074 Uiso calc R 1 H
C24 0.20276(10) 0.3226(4) 0.39426(17) 0.0676(9) Uani d . 1 C
H24A 0.1756 0.2987 0.3746 0.101 Uiso calc R 1 H
H24B 0.2125 0.2723 0.4523 0.101 Uiso calc R 1 H
H24C 0.2154 0.2582 0.3560 0.101 Uiso calc R 1 H
N1 0.17740(6) 0.3795(3) 0.05767(12) 0.0461(5) Uani d . 1 N
H1' 0.1995 0.3477 0.0908 0.099(12) Uiso calc R 1 H
N2 0.11956(6) 0.5252(3) 0.06940(12) 0.0428(5) Uani d . 1 N
O2 0.17711(5) 0.1178(3) -0.02895(11) 0.0546(5) Uani d . 1 O
O1 0.23787(5) 0.8869(3) 0.39914(10) 0.0493(5) Uani d . 1 O
H1 0.2250 0.8705 0.4340 0.074 Uiso calc R 1 H
O3 0.20966(6) 0.5247(2) 0.39410(10) 0.0546(5) Uani d . 1 O

loop_
_atom_site_aniso_label
_atom_site_aniso_U_11
_atom_site_aniso_U_22
_atom_site_aniso_U_33
_atom_site_aniso_U_12
_atom_site_aniso_U_13
_atom_site_aniso_U_23
C2 0.0465(14) 0.0433(13) 0.0342(11) 0.0000(11) 0.0142(10) 0.0006(10)
C3 0.0487(15) 0.0443(14) 0.0413(12) -0.0047(11) 0.0088(11) 0.0062(10)
C4 0.0599(16) 0.0406(14) 0.0371(12) -0.0064(12) 0.0106(11) 0.0016(10)
C5 0.0595(16) 0.0402(14) 0.0333(11) -0.0025(12) 0.0185(11) 0.0007(10)
C6 0.081(2) 0.0524(17) 0.0501(15) -0.0059(15) 0.0051(14) -0.0071(13)
C7 0.087(3) 0.062(2) 0.0640(19) -0.0143(18) -0.0145(18) -0.0062(16)
C8 0.061(2) 0.069(2) 0.074(2) -0.0154(16) -0.0074(16) 0.0045(17)
C9 0.0527(18) 0.0582(17) 0.0637(17) -0.0056(13) 0.0081(14) 0.0050(13)
C10 0.0406(13) 0.0394(13) 0.0369(11) -0.0002(10) 0.0138(10) -0.0020(9)
C11 0.0481(14) 0.0404(13) 0.0390(12) 0.0007(11) 0.0172(10) 0.0034(10)
C12 0.0436(14) 0.0380(13) 0.0497(13) -0.0078(10) 0.0198(11) -0.0017(10)
C13 0.0337(12) 0.0411(13) 0.0398(12) -0.0015(10) 0.0119(9) -0.0065(10)
C14 0.0491(14) 0.0362(13) 0.0340(11) 0.0054(10) 0.0165(10) -0.0009(9)
C15 0.0485(15) 0.0344(13) 0.0439(13) -0.0028(10) 0.0180(11) -0.0023(10)
C16 0.0478(15) 0.0489(15) 0.0463(13) 0.0031(11) 0.0174(11) 0.0025(11)
C17 0.0624(18) 0.0518(16) 0.0538(15) 0.0059(13) 0.0217(13) 0.0096(12)
C18 0.0525(16) 0.0428(14) 0.0509(14) 0.0065(12) 0.0163(12) 0.0130(11)
C19 0.0520(18) 0.068(2) 0.0618(17) 0.0101(14) 0.0060(14) 0.0012(14)
C20 0.0539(19) 0.084(2) 0.086(2) 0.0163(17) 0.0227(17) 0.0088(18)
C21 0.090(3) 0.0545(19) 0.081(2) 0.0086(17) 0.0448(19) 0.0041(16)
C22 0.080(2) 0.0552(18) 0.079(2) -0.0132(16) 0.0285(18) -0.0093(16)
C23 0.0518(17) 0.0510(17) 0.0812(19) -0.0056(13) 0.0178(15) 0.0020(15)
C24 0.120(3) 0.0410(16) 0.0487(15) 0.0093(16) 0.0346(16) 0.0084(12)
N1 0.0490(13) 0.0521(13) 0.0365(10) 0.0064(10) 0.0104(9) -0.0055(9)
N2 0.0447(12) 0.0449(12) 0.0413(10) -0.0011(9) 0.0159(9) -0.0026(8)
O2 0.0725(13) 0.0432(10) 0.0535(10) 0.0023(9) 0.0263(9) -0.0047(8)
O1 0.0519(11) 0.0531(11) 0.0430(9) -0.0096(8) 0.0130(8) -0.0107(8)
O3 0.0879(14) 0.0404(10) 0.0355(8) 0.0014(9) 0.0164(9) 0.0010(7)

loop_
_atom_type_symbol
_atom_type_description
_atom_type_scat_dispersion_real
_atom_type_scat_dispersion_imag
_atom_type_scat_source
C C 0.0033 0.0016 'International Tables Vol C Tables 4.2.6.8 and 6.1.1.4'
H H 0.0000 0.0000 'International Tables Vol C Tables 4.2.6.8 and 6.1.1.4'
N N 0.0061 0.0033 'International Tables Vol C Tables 4.2.6.8 and 6.1.1.4'
O O 0.0106 0.0060 'International Tables Vol C Tables 4.2.6.8 and 6.1.1.4'

loop_
_geom_angle_atom_site_label_1
_geom_angle_atom_site_label_2
_geom_angle_atom_site_label_3
_geom_angle
N1 C2 N2 108.08(19)
N1 C2 C10 109.77(19)
N2 C2 C10 112.74(18)
N1 C2 H2 108.7
N2 C2 H2 108.7
C10 C2 H2 108.7
N2 C3 C9 123.2(2)
N2 C3 C4 118.5(2)
C9 C3 C4 118.3(2)
C6 C4 C3 120.0(3)
C6 C4 C5 119.7(3)
C3 C4 C5 120.1(2)
O2 C5 N1 121.7(2)
O2 C5 C4 123.0(2)
N1 C5 C4 115.2(2)
C7 C6 C4 121.3(3)
C7 C6 H6 119.4
C4 C6 H6 119.4
C8 C7 C6 118.7(3)
C8 C7 H7 120.6
C6 C7 H7 120.6
C7 C8 C9 122.0(3)
C7 C8 H8 119.0
C9 C8 H8 119.0
C8 C9 C3 119.8(3)
C8 C9 H9 120.1
C3 C9 H9 120.1
C11 C10 C15 119.2(2)
C11 C10 C2 121.0(2)
C15 C10 C2 119.8(2)
C10 C11 C12 120.5(2)
C10 C11 H11 119.8
C12 C11 H11 119.8
C13 C12 C11 120.3(2)
C13 C12 H12 119.8
C11 C12 H12 119.8
O1 C13 C12 119.6(2)
O1 C13 C14 120.5(2)
C12 C13 C14 119.8(2)
O3 C14 C15 125.7(2)
O3 C14 C13 114.67(19)
C15 C14 C13 119.6(2)
C14 C15 C10 120.5(2)
C14 C15 H15 119.8
C10 C15 H15 119.8
N2 C16 C17 115.5(2)
N2 C16 H16A 108.4
C17 C16 H16A 108.4
N2 C16 H16B 108.4
C17 C16 H16B 108.4
H16A C16 H16B 107.5
C18 C17 C16 111.0(2)
C18 C17 H17A 109.4
C16 C17 H17A 109.4
C18 C17 H17B 109.4
C16 C17 H17B 109.4
H17A C17 H17B 108.0
C19 C18 C23 117.4(3)
C19 C18 C17 120.9(3)
C23 C18 C17 121.6(3)
C18 C19 C20 121.4(3)
C18 C19 H19 119.3
C20 C19 H19 119.3
C21 C20 C19 119.6(3)
C21 C20 H20 120.2
C19 C20 H20 120.2
C20 C21 C22 119.9(3)
C20 C21 H21 120.0
C22 C21 H21 120.0
C23 C22 C21 119.8(3)
C23 C22 H22 120.1
C21 C22 H22 120.1
C22 C23 C18 121.7(3)
C22 C23 H23 119.2
C18 C23 H23 119.2
O3 C24 H24A 109.5
O3 C24 H24B 109.5
H24A C24 H24B 109.5
O3 C24 H24C 109.5
H24A C24 H24C 109.5
H24B C24 H24C 109.5
C5 N1 C2 122.0(2)
C5 N1 H1' 119.0
C2 N1 H1' 119.0
C3 N2 C16 119.6(2)
C3 N2 C2 114.78(19)
C16 N2 C2 116.72(18)
C13 O1 H1 109.5
C14 O3 C24 118.24(18)

loop_
_geom_bond_atom_site_label_1
_geom_bond_atom_site_label_2
_geom_bond_distance
_geom_bond_publ_flag
C2 N1 1.455(3) ?
C2 N2 1.467(3) ?
C2 C10 1.502(3) ?
C2 H2 0.9800 ?
C3 N2 1.395(3) y
C3 C9 1.396(4) ?
C3 C4 1.404(4) ?
C4 C6 1.391(3) ?
C4 C5 1.468(4) ?
C5 O2 1.237(3) ?
C5 N1 1.342(3) y
C6 C7 1.372(4) ?
C6 H6 0.9300 ?
C7 C8 1.366(5) ?
C7 H7 0.9300 ?
C8 C9 1.386(4) ?
C8 H8 0.9300 ?
C9 H9 0.9300 ?
C10 C11 1.373(3) ?
C10 C15 1.401(3) ?
C11 C12 1.387(3) ?
C11 H11 0.9300 ?
C12 C13 1.373(3) ?
C12 H12 0.9300 ?
C13 O1 1.369(2) ?
C13 C14 1.399(3) ?
C14 O3 1.363(3) ?
C14 C15 1.374(3) ?
C15 H15 0.9300 ?
C16 N2 1.459(3) ?
C16 C17 1.523(3) ?
C16 H16A 0.9700 ?
C16 H16B 0.9700 ?
C17 C18 1.496(4) ?
C17 H17A 0.9700 ?
C17 H17B 0.9700 ?
C18 C19 1.377(4) ?
C18 C23 1.377(4) ?
C19 C20 1.382(4) ?
C19 H19 0.9300 ?
C20 C21 1.362(4) ?
C20 H20 0.9300 ?
C21 C22 1.372(4) ?
C21 H21 0.9300 ?
C22 C23 1.368(4) ?
C22 H22 0.9300 ?
C23 H23 0.9300 ?
C24 O3 1.399(3) ?
C24 H24A 0.9600 ?
C24 H24B 0.9600 ?
C24 H24C 0.9600 ?
N1 H1' 0.8600 ?
O1 H1 0.8200 ?

loop_
_geom_hbond_atom_site_label_D
_geom_hbond_atom_site_label_H
_geom_hbond_atom_site_label_A
_geom_hbond_site_symmetry_A
_geom_hbond_distance_DH
_geom_hbond_distance_HA
_geom_hbond_distance_DA
_geom_hbond_angle_DHA
N1 H1' O1 4_545 0.86 2.24 2.952(3) 140
O1 H1 O2 6_566 0.82 1.97 2.734(2) 154
C11 H11 O2 1_565 0.93 2.65 3.564(3) 167
C7 H7 Cg1 4_564 0.93 3.01 3.78 141
C12 H12 Cg2 6_555 0.93 2.85 3.62 142

loop_
_geom_torsion_atom_site_label_1
_geom_torsion_atom_site_label_2
_geom_torsion_atom_site_label_3
_geom_torsion_atom_site_label_4
_geom_torsion
_geom_torsion_publ_flag
N2 C3 C4 C6 179.2(2) y
C9 C3 C4 C6 1.5(4) ?
N2 C3 C4 C5 4.5(3) ?
C9 C3 C4 C5 -173.2(2) ?
C6 C4 C5 O2 -10.5(4) ?
C3 C4 C5 O2 164.2(2) ?
C6 C4 C5 N1 172.6(2) ?
C3 C4 C5 N1 -12.7(3) y
C3 C4 C6 C7 -0.4(4) ?
C5 C4 C6 C7 174.3(3) ?
C4 C6 C7 C8 -1.0(5) ?
C6 C7 C8 C9 1.4(5) ?
C7 C8 C9 C3 -0.4(5) ?
N2 C3 C9 C8 -178.7(2) ?
C4 C3 C9 C8 -1.1(4) ?
N1 C2 C10 C11 121.3(2) ?
N2 C2 C10 C11 -118.1(2) ?
N1 C2 C10 C15 -59.7(3) ?
N2 C2 C10 C15 60.9(3) ?
C15 C10 C11 C12 -2.5(3) ?
C2 C10 C11 C12 176.5(2) ?
C10 C11 C12 C13 0.2(4) ?
C11 C12 C13 O1 179.0(2) ?
C11 C12 C13 C14 2.5(3) ?
O1 C13 C14 O3 -0.2(3) ?
C12 C13 C14 O3 176.3(2) ?
O1 C13 C14 C15 -179.3(2) ?
C12 C13 C14 C15 -2.7(3) ?
O3 C14 C15 C10 -178.6(2) ?
C13 C14 C15 C10 0.4(3) ?
C11 C10 C15 C14 2.2(3) ?
C2 C10 C15 C14 -176.8(2) ?
N2 C16 C17 C18 -174.5(2) ?
C16 C17 C18 C19 -87.0(3) ?
C16 C17 C18 C23 89.8(3) ?
C23 C18 C19 C20 2.1(4) ?
C17 C18 C19 C20 179.0(3) ?
C18 C19 C20 C21 -0.2(5) ?
C19 C20 C21 C22 -1.5(5) ?
C20 C21 C22 C23 1.2(5) ?
C21 C22 C23 C18 0.7(4) ?
C19 C18 C23 C22 -2.3(4) ?
C17 C18 C23 C22 -179.3(2) ?
O2 C5 N1 C2 168.8(2) ?
C4 C5 N1 C2 -14.4(3) y
N2 C2 N1 C5 45.5(3) y
C10 C2 N1 C5 168.8(2) ?
C9 C3 N2 C16 -6.9(3) ?
C4 C3 N2 C16 175.5(2) ?
C9 C3 N2 C2 -153.3(2) ?
C4 C3 N2 C2 29.1(3) y
C17 C16 N2 C3 -78.8(3) ?
C17 C16 N2 C2 66.9(3) ?
N1 C2 N2 C3 -51.4(2) y
C10 C2 N2 C3 -172.90(19) ?
N1 C2 N2 C16 161.23(18) ?
C10 C2 N2 C16 39.7(3) ?
C15 C14 O3 C24 12.2(4) y
C13 C14 O3 C24 -166.8(2) ?
